data_7115463
loop_
_publ_author_name
'Amit Kumar'
'Abhimanyu Yadav'
'Ajay Verma'
'Sadhan Jana'
'Moh. Sattar'
'Shailesh Kumar'
'Ch. Durga Prasad'
'Sangit Kumar'

_publ_section_title
;
 Chemoselective arylation of phenols with bromo-nitroarenes: synthesis of
 nitro-biaryl-ols and their conversion into benzofurans and carbazoles
;
_journal_name_full Chem.Commun.
_journal_page_first 9481
_journal_paper_doi 10.1039/C4cc03090G
_journal_volume 50
_journal_year 2014
_chemical_formula_sum 'C13 H8 Cl N O3'
_chemical_formula_weight 261.65
_chemical_name_systematic
;
 ?
;
_space_group_crystal_system orthorhombic
_space_group_IT_number 19
_space_group_name_Hall 'P 2ac 2ab'
_space_group_name_H-M_alt 'P 21 21 21'
_symmetry_space_group_name_Hall 'P 2ac 2ab'
_symmetry_space_group_name_H-M 'P 21 21 21'
_atom_sites_solution_hydrogens mixed
_audit_creation_method SHELXL-2014
_cell_angle_alpha 90
_cell_angle_beta 90
_cell_angle_gamma 90
_cell_formula_units_Z 4
_cell_length_a 7.9194(3)
_cell_length_b 8.8519(3)
_cell_length_c 17.3430(6)
_cell_measurement_temperature 296(2)
_cell_volume 1215.77(7)
_computing_structure_refinement 'SHELXL-2014 (Sheldrick, 2014)'
_diffrn_ambient_temperature 296(2)
_diffrn_measured_fraction_theta_full 0.993
_diffrn_measured_fraction_theta_max 0.988
_diffrn_radiation_type MoK\a
_diffrn_radiation_wavelength 0.71073
_diffrn_reflns_av_R_equivalents 0.0795
_diffrn_reflns_av_unetI/netI 0.0554
_diffrn_reflns_Laue_measured_fraction_full 0.993
_diffrn_reflns_Laue_measured_fraction_max 0.988
_diffrn_reflns_limit_h_max 7
_diffrn_reflns_limit_h_min -10
_diffrn_reflns_limit_k_max 10
_diffrn_reflns_limit_k_min -11
_diffrn_reflns_limit_l_max 22
_diffrn_reflns_limit_l_min -22
_diffrn_reflns_number 8652
_diffrn_reflns_point_group_measured_fraction_full 0.993
_diffrn_reflns_point_group_measured_fraction_max 0.984
_diffrn_reflns_theta_full 25.242
_diffrn_reflns_theta_max 28.064
_diffrn_reflns_theta_min 3.647
_exptl_absorpt_coefficient_mu 0.312
_exptl_crystal_density_diffrn 1.429
_exptl_crystal_F_000 536
_refine_diff_density_max 0.203
_refine_diff_density_min -0.292
_refine_diff_density_rms 0.061
_refine_ls_abs_structure_details
;
 Flack x determined using 974 quotients [(I+)-(I-)]/[(I+)+(I-)]
 (Parsons, Flack and Wagner, Acta Cryst. B69 (2013) 249-259).
;
_refine_ls_abs_structure_Flack -0.08(5)
_refine_ls_extinction_method none
_refine_ls_goodness_of_fit_ref 1.021
_refine_ls_hydrogen_treatment mixed
_refine_ls_matrix_type full
_refine_ls_number_parameters 167
_refine_ls_number_reflns 2912
_refine_ls_number_restraints 0
_refine_ls_restrained_S_all 1.021
_refine_ls_R_factor_all 0.0453
_refine_ls_R_factor_gt 0.0390
_refine_ls_shift/su_max 0.001
_refine_ls_shift/su_mean 0.000
_refine_ls_structure_factor_coef Fsqd
_refine_ls_weighting_details 'w=1/[\s^2^(Fo^2^)+(0.0536P)^2^] where P=(Fo^2^+2Fc^2^)/3'
_refine_ls_weighting_scheme calc
_refine_ls_wR_factor_gt 0.0966
_refine_ls_wR_factor_ref 0.1003
_reflns_Friedel_coverage 0.719
_reflns_Friedel_fraction_full 0.992
_reflns_Friedel_fraction_max 0.980
_reflns_number_gt 2551
_reflns_number_total 2912
_reflns_threshold_expression 'I > 2\s(I)'
_cod_data_source_file c4cc03090g3.cif
_cod_data_source_block 5-chloro-4'-methyl-2'-nitro-[1,1'-biphenyl]-2-ol
_cod_database_code 7115463
_shelx_space_group_comment
;
The symmetry employed for this shelxl refinement is uniquely defined
by the following loop, which should always be used as a source of
symmetry information in preference to the above space-group names.
They are only intended as comments.
;
_shelxl_version_number 2014-1

loop_
_space_group_symop_operation_xyz
'x, y, z'
'x+1/2, -y+1/2, -z'
'-x, y+1/2, -z+1/2'
'-x+1/2, -y, z+1/2'

loop_
_atom_site_label
_atom_site_type_symbol
_atom_site_fract_x
_atom_site_fract_y
_atom_site_fract_z
_atom_site_U_iso_or_equiv
_atom_site_adp_type
_atom_site_occupancy
_atom_site_site_symmetry_order
_atom_site_calc_flag
_atom_site_refinement_flags_posn
_atom_site_refinement_flags_adp
Cl1 Cl 0.67530(10) 0.45124(9) 1.18155(4) 0.0622(2) Uani 1 1 d . .
O1 O 0.7897(3) -0.2056(2) 0.88861(13) 0.0695(7) Uani 1 1 d . .
O2 O 0.8495(2) -0.0610(2) 0.98425(10) 0.0541(5) Uani 1 1 d . .
O3 O 0.4660(2) -0.0790(2) 1.00423(10) 0.0509(5) Uani 1 1 d . .
H7 H 0.417(4) -0.147(5) 1.0301(19) 0.076 Uiso 1 1 d . U
C13 C 0.6448(4) 0.1642(3) 0.67366(14) 0.0566(7) Uani 1 1 d . .
H10 H 0.5341 0.1872 0.6544 0.085 Uiso 1 1 calc R U
H8 H 0.6794 0.0669 0.6550 0.085 Uiso 1 1 calc R U
H9 H 0.7232 0.2396 0.6562 0.085 Uiso 1 1 calc R U
C10 C 0.5247(3) 0.1796(3) 1.16696(12) 0.0419(6) Uani 1 1 d . .
H5 H 0.5003 0.1871 1.2193 0.050 Uiso 1 1 calc R U
C11 C 0.6103(3) 0.2930(3) 1.13000(12) 0.0375(5) Uani 1 1 d . .
C12 C 0.6454(3) 0.2851(3) 1.05190(13) 0.0346(5) Uani 1 1 d . .
H6 H 0.7011 0.3645 1.0277 0.042 Uiso 1 1 calc R U
C7 C 0.5976(3) 0.1589(3) 1.00962(11) 0.0314(5) Uani 1 1 d . .
C6 C 0.6239(2) 0.1574(3) 0.92471(11) 0.0298(4) Uani 1 1 d . .
C1 C 0.6996(3) 0.0432(3) 0.88225(11) 0.0317(4) Uani 1 1 d . .
C2 C 0.7069(3) 0.0426(3) 0.80248(12) 0.0357(5) Uani 1 1 d . .
H1 H 0.7559 -0.0385 0.7768 0.043 Uiso 1 1 calc R U
C3 C 0.6412(3) 0.1627(3) 0.76079(12) 0.0364(5) Uani 1 1 d . .
N1 N 0.7842(3) -0.0834(2) 0.92170(12) 0.0427(5) Uani 1 1 d . .
C9 C 0.4755(3) 0.0544(3) 1.12558(12) 0.0423(6) Uani 1 1 d . .
H4 H 0.4170 -0.0230 1.1501 0.051 Uiso 1 1 calc R U
C8 C 0.5124(3) 0.0427(3) 1.04744(12) 0.0351(5) Uani 1 1 d . .
C5 C 0.5613(3) 0.2772(3) 0.88198(12) 0.0359(5) Uani 1 1 d . .
H3 H 0.5113 0.3578 0.9077 0.043 Uiso 1 1 calc R U
C4 C 0.5710(3) 0.2808(3) 0.80189(12) 0.0394(5) Uani 1 1 d . .
H2 H 0.5293 0.3644 0.7755 0.047 Uiso 1 1 calc R U

loop_
_atom_site_aniso_label
_atom_site_aniso_U_11
_atom_site_aniso_U_22
_atom_site_aniso_U_33
_atom_site_aniso_U_23
_atom_site_aniso_U_13
_atom_site_aniso_U_12
Cl1 0.0694(5) 0.0639(5) 0.0533(4) -0.0268(3) 0.0085(3) -0.0082(4)
O1 0.1054(18) 0.0340(11) 0.0693(12) -0.0066(9) -0.0137(12) 0.0263(12)
O2 0.0608(11) 0.0584(12) 0.0430(9) 0.0056(8) -0.0134(8) 0.0180(10)
O3 0.0680(12) 0.0378(10) 0.0468(9) 0.0028(8) 0.0063(8) -0.0204(9)
C13 0.0808(18) 0.0566(18) 0.0325(11) 0.0016(11) 0.0001(12) 0.0040(15)
C10 0.0433(12) 0.0516(16) 0.0307(10) 0.0045(10) 0.0060(9) 0.0103(11)
C11 0.0357(11) 0.0418(14) 0.0350(10) -0.0067(9) 0.0008(8) 0.0057(10)
C12 0.0346(10) 0.0334(12) 0.0358(9) -0.0004(9) 0.0057(8) -0.0029(9)
C7 0.0300(9) 0.0342(12) 0.0299(9) 0.0032(8) 0.0014(7) 0.0022(8)
C6 0.0299(9) 0.0289(12) 0.0304(9) 0.0016(8) 0.0017(7) -0.0026(9)
C1 0.0332(10) 0.0283(12) 0.0334(9) 0.0036(8) -0.0026(7) 0.0019(10)
C2 0.0378(11) 0.0345(13) 0.0347(10) -0.0047(9) 0.0005(8) 0.0010(10)
C3 0.0381(11) 0.0412(13) 0.0300(9) 0.0028(9) -0.0016(8) -0.0041(10)
N1 0.0472(11) 0.0354(12) 0.0457(11) 0.0050(8) 0.0016(9) 0.0101(9)
C9 0.0451(12) 0.0428(15) 0.0391(10) 0.0119(10) 0.0078(9) 0.0012(12)
C8 0.0363(10) 0.0328(12) 0.0363(9) 0.0060(9) 0.0005(8) -0.0003(10)
C5 0.0407(11) 0.0309(12) 0.0362(10) 0.0030(9) 0.0043(9) 0.0057(10)
C4 0.0442(12) 0.0374(13) 0.0364(10) 0.0088(10) -0.0023(9) 0.0049(11)

loop_
_atom_type_symbol
_atom_type_description
_atom_type_scat_dispersion_real
_atom_type_scat_dispersion_imag
_atom_type_scat_source
C C 0.0033 0.0016 'International Tables Vol C Tables 4.2.6.8 and 6.1.1.4'
H H 0.0000 0.0000 'International Tables Vol C Tables 4.2.6.8 and 6.1.1.4'
N N 0.0061 0.0033 'International Tables Vol C Tables 4.2.6.8 and 6.1.1.4'
O O 0.0106 0.0060 'International Tables Vol C Tables 4.2.6.8 and 6.1.1.4'
Cl Cl 0.1484 0.1585 'International Tables Vol C Tables 4.2.6.8 and 6.1.1.4'

loop_
_geom_angle_atom_site_label_1
_geom_angle_atom_site_label_2
_geom_angle_atom_site_label_3
_geom_angle
C8 O3 H7 113(2)
C3 C13 H10 109.5
C3 C13 H8 109.5
H10 C13 H8 109.5
C3 C13 H9 109.5
H10 C13 H9 109.5
H8 C13 H9 109.5
C11 C10 C9 119.09(19)
C11 C10 H5 120.5
C9 C10 H5 120.5
C10 C11 C12 121.3(2)
C10 C11 Cl1 119.73(16)
C12 C11 Cl1 119.0(2)
C11 C12 C7 120.2(2)
C11 C12 H6 119.9
C7 C12 H6 119.9
C12 C7 C8 118.48(18)
C12 C7 C6 119.47(19)
C8 C7 C6 121.79(19)
C5 C6 C1 115.39(17)
C5 C6 C7 118.20(19)
C1 C6 C7 126.35(18)
C2 C1 C6 123.4(2)
C2 C1 N1 116.3(2)
C6 C1 N1 120.27(17)
C1 C2 C3 120.2(2)
C1 C2 H1 119.9
C3 C2 H1 119.9
C4 C3 C2 117.50(18)
C4 C3 C13 121.1(2)
C2 C3 C13 121.4(2)
O2 N1 O1 123.1(2)
O2 N1 C1 118.9(2)
O1 N1 C1 118.0(2)
C10 C9 C8 120.6(2)
C10 C9 H4 119.7
C8 C9 H4 119.7
O3 C8 C9 122.6(2)
O3 C8 C7 117.08(18)
C9 C8 C7 120.4(2)
C6 C5 C4 122.1(2)
C6 C5 H3 118.9
C4 C5 H3 118.9
C3 C4 C5 121.3(2)
C3 C4 H2 119.4
C5 C4 H2 119.4

loop_
_geom_bond_atom_site_label_1
_geom_bond_atom_site_label_2
_geom_bond_distance
Cl1 C11 1.739(3)
O1 N1 1.225(3)
O2 N1 1.218(3)
O3 C8 1.363(3)
O3 H7 0.84(4)
C13 C3 1.511(3)
C13 H10 0.9600
C13 H8 0.9600
C13 H9 0.9600
C10 C11 1.370(4)
C10 C9 1.377(4)
C10 H5 0.9300
C11 C12 1.385(3)
C12 C7 1.389(3)
C12 H6 0.9300
C7 C8 1.394(3)
C7 C6 1.487(3)
C6 C5 1.386(3)
C6 C1 1.387(3)
C1 C2 1.385(3)
C1 N1 1.474(3)
C2 C3 1.386(3)
C2 H1 0.9300
C3 C4 1.383(3)
C9 C8 1.390(3)
C9 H4 0.9300
C5 C4 1.392(3)
C5 H3 0.9300
C4 H2 0.9300

loop_
_geom_torsion_atom_site_label_1
_geom_torsion_atom_site_label_2
_geom_torsion_atom_site_label_3
_geom_torsion_atom_site_label_4
_geom_torsion
C9 C10 C11 C12 1.1(3)
C9 C10 C11 Cl1 -179.37(17)
C10 C11 C12 C7 -1.6(3)
Cl1 C11 C12 C7 178.83(17)
C11 C12 C7 C8 0.8(3)
C11 C12 C7 C6 175.14(19)
C12 C7 C6 C5 -52.4(3)
C8 C7 C6 C5 121.8(2)
C12 C7 C6 C1 130.7(2)
C8 C7 C6 C1 -55.1(3)
C5 C6 C1 C2 -2.9(3)
C7 C6 C1 C2 174.1(2)
C5 C6 C1 N1 174.5(2)
C7 C6 C1 N1 -8.5(3)
C6 C1 C2 C3 2.1(3)
N1 C1 C2 C3 -175.44(19)
C1 C2 C3 C4 0.5(3)
C1 C2 C3 C13 -179.0(2)
C2 C1 N1 O2 147.1(2)
C6 C1 N1 O2 -30.6(3)
C2 C1 N1 O1 -30.8(3)
C6 C1 N1 O1 151.6(2)
C11 C10 C9 C8 0.2(3)
C10 C9 C8 O3 -179.9(2)
C10 C9 C8 C7 -1.0(3)
C12 C7 C8 O3 179.4(2)
C6 C7 C8 O3 5.2(3)
C12 C7 C8 C9 0.5(3)
C6 C7 C8 C9 -173.7(2)
C1 C6 C5 C4 1.2(3)
C7 C6 C5 C4 -176.0(2)
C2 C3 C4 C5 -2.1(4)
C13 C3 C4 C5 177.4(2)
C6 C5 C4 C3 1.2(4)
